data_1551212
loop_
_publ_author_name
'Li, Nan'
'Zhao, Zifeng'
'Yu, Chao'
'Wu, Botao'
'Bian, Zuqiang'
'Zhang, Wen-Xiong'
'Xi, Zhenfeng'

_publ_section_title
;
 Alkaline-earth metallacyclic complexes bearing a diborane-bridged
 tetraamide ligand: synthesis, structure and fluorescence property.
;
_journal_issue 25
_journal_name_full 'Dalton transactions (Cambridge, England : 2003)'
_journal_page_first 9067
_journal_page_last 9071
_journal_paper_doi 10.1039/c9dt02118c
_journal_volume 48
_journal_year 2019
_chemical_formula_moiety 'C32 H38 B2 Mg N4 O3, 2(C4 H8 O)'
_chemical_formula_sum 'C40 H54 B2 Mg N4 O5'
_chemical_formula_weight 716.80
_space_group_crystal_system monoclinic
_space_group_IT_number 14
_space_group_name_Hall '-P 2ybc'
_space_group_name_H-M_alt 'P 1 21/c 1'
_symmetry_space_group_name_Hall '-P 2ybc'
_symmetry_space_group_name_H-M 'P 1 21/c 1'
_atom_sites_solution_hydrogens geom
_atom_sites_solution_primary iterative
_audit_creation_date 2019-04-16
_audit_creation_method
;
Olex2 1.2
(compiled 2018.05.29 svn.r3508 for OlexSys, GUI svn.r5506)
;
_audit_update_record
;
2019-04-28 deposited with the CCDC.    2019-06-04 downloaded from the CCDC.
;
_cell_angle_alpha 90
_cell_angle_beta 101.772(9)
_cell_angle_gamma 90
_cell_formula_units_Z 4
_cell_length_a 11.2144(11)
_cell_length_b 29.474(3)
_cell_length_c 11.6873(11)
_cell_measurement_reflns_used 14897
_cell_measurement_temperature 180.00(10)
_cell_measurement_theta_max 28.7220
_cell_measurement_theta_min 2.2370
_cell_volume 3781.8(7)
_computing_cell_refinement 'CrysAlisPro 1.171.39.16b (Rigaku OD, 2015)'
_computing_data_collection 'CrysAlisPro 1.171.39.16b (Rigaku OD, 2015)'
_computing_data_reduction 'CrysAlisPro 1.171.39.16b (Rigaku OD, 2015)'
_computing_molecular_graphics 'Olex2 (Dolomanov et al., 2009)'
_computing_publication_material 'Olex2 (Dolomanov et al., 2009)'
_computing_structure_refinement 'ShelXL (Sheldrick, 2015)'
_computing_structure_solution 'olex2.solve (Bourhis et al., 2015)'
_diffrn_ambient_environment N~2~
_diffrn_ambient_temperature 180.00(10)
_diffrn_detector 'CCD plate'
_diffrn_measured_fraction_theta_full 0.998
_diffrn_measured_fraction_theta_max 0.998
_diffrn_measurement_details
;
List of Runs (angles in degrees, time in seconds):

  # Type    Start    End  Width  t~exp~   \w     \q     \k     \f   Frames
#--------------------------------------------------------------------------
  1  \w    -46.00 -20.00   0.50    3.00    --  -15.70  77.00 150.00   52
  2  \w    -56.00 -30.00   0.50    3.00    --  -15.70  77.00 -90.00   52
  3  \w    -33.00  -7.00   0.50    3.00    --  -15.70 -77.00 150.00   52
  4  \w    -34.00  45.00   0.50    3.00    --   15.80 -82.00-150.00  158
  5  \w    -31.00  60.00   0.50    3.00    --   15.80 -82.00-180.00  182
  6  \w    -29.00  60.00   0.50    3.00    --   15.80 -82.00 -60.00  178
  7  \w    -59.00  33.00   0.50    3.00    --   15.80 -59.00  88.00  184
  8  \w    -41.00  46.00   0.50    3.00    --   15.80 -77.00  60.00  174
  9  \w    -35.00  -9.00   0.50    3.00    --   15.80 -57.00   0.00   52
 10  \w     -5.00  21.00   0.50    3.00    --   15.80 -57.00   0.00   52
 11  \w     34.00  59.00   0.50    3.00    --   15.80 -82.00  60.00   50
 12  \w    -38.00  53.00   0.50    3.00    --   15.80 -77.00 -30.00  182
;
_diffrn_measurement_device 'four-circle diffractometer'
_diffrn_measurement_device_type 'XtaLAB Pro: Kappa single'
_diffrn_measurement_method '\w scans'
_diffrn_orient_matrix_type 'CrysAlisPro convention (1999,Acta A55,543-557)'
_diffrn_orient_matrix_UB_11 0.0041458000
_diffrn_orient_matrix_UB_12 -0.0156859000
_diffrn_orient_matrix_UB_13 -0.0450381000
_diffrn_orient_matrix_UB_21 0.0617143000
_diffrn_orient_matrix_UB_22 0.0062094000
_diffrn_orient_matrix_UB_23 0.0034647000
_diffrn_orient_matrix_UB_31 0.0186374000
_diffrn_orient_matrix_UB_32 -0.0172324000
_diffrn_orient_matrix_UB_33 0.0422799000
_diffrn_radiation_monochromator graphite
_diffrn_radiation_probe x-ray
_diffrn_radiation_type MoK\a
_diffrn_radiation_wavelength 0.71073
_diffrn_reflns_av_R_equivalents 0.0365
_diffrn_reflns_av_unetI/netI 0.0249
_diffrn_reflns_Laue_measured_fraction_full 0.998
_diffrn_reflns_Laue_measured_fraction_max 0.998
_diffrn_reflns_limit_h_max 14
_diffrn_reflns_limit_h_min -13
_diffrn_reflns_limit_k_max 30
_diffrn_reflns_limit_k_min -38
_diffrn_reflns_limit_l_max 15
_diffrn_reflns_limit_l_min -15
_diffrn_reflns_number 53589
_diffrn_reflns_point_group_measured_fraction_full 0.998
_diffrn_reflns_point_group_measured_fraction_max 0.998
_diffrn_reflns_theta_full 25.242
_diffrn_reflns_theta_max 27.483
_diffrn_reflns_theta_min 1.909
_diffrn_source 'fine-focus sealed X-ray tube'
_diffrn_source_type 'Enhance (Mo) X-ray Source'
_exptl_absorpt_coefficient_mu 0.097
_exptl_absorpt_correction_T_max 1.00000
_exptl_absorpt_correction_T_min 0.60578
_exptl_absorpt_correction_type multi-scan
_exptl_absorpt_process_details
;
CrysAlisPro 1.171.39.16b (Rigaku Oxford Diffraction, 2015)
Empirical absorption correction using spherical harmonics,
 implemented in SCALE3 ABSPACK scaling algorithm.
;
_exptl_crystal_colour 'clear yellowish yellow'
_exptl_crystal_colour_lustre clear
_exptl_crystal_colour_modifier yellowish
_exptl_crystal_colour_primary yellow
_exptl_crystal_density_diffrn 1.259
_exptl_crystal_description block
_exptl_crystal_F_000 1536
_exptl_crystal_size_max 0.1
_exptl_crystal_size_mid 0.1
_exptl_crystal_size_min 0.1
_refine_diff_density_max 0.805
_refine_diff_density_min -0.376
_refine_diff_density_rms 0.051
_refine_ls_extinction_method none
_refine_ls_goodness_of_fit_ref 1.041
_refine_ls_hydrogen_treatment constr
_refine_ls_matrix_type full
_refine_ls_number_parameters 469
_refine_ls_number_reflns 8653
_refine_ls_number_restraints 0
_refine_ls_restrained_S_all 1.041
_refine_ls_R_factor_all 0.0713
_refine_ls_R_factor_gt 0.0590
_refine_ls_shift/su_max 0.001
_refine_ls_shift/su_mean 0.000
_refine_ls_structure_factor_coef Fsqd
_refine_ls_weighting_details 'w=1/[\s^2^(Fo^2^)+(0.0706P)^2^+2.9518P] where P=(Fo^2^+2Fc^2^)/3'
_refine_ls_weighting_scheme calc
_refine_ls_wR_factor_gt 0.1522
_refine_ls_wR_factor_ref 0.1598
_reflns_Friedel_coverage 0.000
_reflns_number_gt 7134
_reflns_number_total 8653
_reflns_threshold_expression 'I > 2\s(I)'
_cod_data_source_file c9dt02118c2.cif
_cod_data_source_block 2a-2THF
_cod_depositor_comments 'Adding full bibliography for 1551209--1551214.cif.'
_cod_database_code 1551212
_shelx_shelxl_version_number 2017/1
_chemical_oxdiff_formula 'C H B N O Mg'
_shelx_space_group_comment
;
The symmetry employed for this shelxl refinement is uniquely defined
by the following loop, which should always be used as a source of
symmetry information in preference to the above space-group names.
They are only intended as comments.
;
_shelx_estimated_absorpt_t_max 0.990
_shelx_estimated_absorpt_t_min 0.990
_reflns_odcompleteness_completeness 99.95
_reflns_odcompleteness_iscentric 1
_reflns_odcompleteness_theta 27.42
_olex2_refinement_description
;
1. Fixed Uiso
 At 1.2 times of:
  All C(H) groups, All C(H,H) groups, All N(H) groups
2.a Secondary CH2 refined with riding coordinates:
 C00S(H00a,H00b), C00V(H00c,H00d), C00Z(H00e,H00f), C01D(H01a,H01b), C010(H01c,
 H01d), C012(H01e,H01f), C013(H01g,H01h), C014(H01i,H01j), C015(H01k,H01l),
 C016(H01m,H01n), C018(H01o,H01p), C019(H01q,H01r), C00Y(H00g,H00h), C01C(H01s,
 H01t), C01E(H01u,H01v), C017(H01w,H01x), C01A(H01y,H), C01B(H01z,Ha), C01F(H01,
 Hb), C01G(H0aa,Hc)
2.b Aromatic/amide H refined with riding coordinates:
 N1(H1), N4(H4), C9(H9), C7(H7), C8(H8), C1(H1a), C18(H18), C3(H3), C2(H2),
 C19(H19), C20(H20), C12(H12), C14(H14), C13(H13)
;
_olex2_submission_special_instructions 'No special instructions were received'
_oxdiff_exptl_absorpt_empirical_details
;
Empirical correction (ABSPACK) includes:
- Absorption correction using spherical harmonics
- Frame scaling
- Detector area scaling
;
_oxdiff_exptl_absorpt_empirical_full_max 1.578
_oxdiff_exptl_absorpt_empirical_full_min 0.676

loop_
_space_group_symop_operation_xyz
'x, y, z'
'-x, y+1/2, -z+1/2'
'-x, -y, -z'
'x, -y-1/2, z-1/2'

loop_
_atom_site_label
_atom_site_type_symbol
_atom_site_fract_x
_atom_site_fract_y
_atom_site_fract_z
_atom_site_U_iso_or_equiv
_atom_site_adp_type
_atom_site_occupancy
_atom_site_site_symmetry_order
_atom_site_calc_flag
_atom_site_refinement_flags_posn
Mg1 Mg 0.65258(5) 0.35394(2) 0.62210(5) 0.02360(15) Uani 1 1 d .
O3 O 0.60286(12) 0.28507(4) 0.60628(12) 0.0309(3) Uani 1 1 d .
O2 O 0.79809(12) 0.33146(5) 0.55093(12) 0.0323(3) Uani 1 1 d .
O1 O 0.72729(12) 0.42113(4) 0.60437(12) 0.0333(3) Uani 1 1 d .
N2 N 0.47847(13) 0.37549(5) 0.56546(13) 0.0239(3) Uani 1 1 d .
N1 N 0.32609(13) 0.40849(5) 0.66355(13) 0.0269(3) Uani 1 1 d .
H1 H 0.304515 0.415883 0.727562 0.032 Uiso 1 1 calc R
N3 N 0.65935(13) 0.36059(5) 0.79557(13) 0.0254(3) Uani 1 1 d .
N4 N 0.52335(14) 0.39622(5) 0.90772(13) 0.0288(3) Uani 1 1 d .
H4 H 0.452460 0.406756 0.910403 0.035 Uiso 1 1 calc R
C4 C 0.24664(15) 0.41681(6) 0.55931(16) 0.0250(4) Uani 1 1 d .
C10 C 0.39952(15) 0.38214(6) 0.46097(15) 0.0235(3) Uani 1 1 d .
C5 C 0.28241(15) 0.40239(6) 0.45579(15) 0.0236(3) Uani 1 1 d .
C6 C 0.20194(16) 0.40974(6) 0.34697(16) 0.0274(4) Uani 1 1 d .
C17 C 0.74548(16) 0.35668(6) 0.89687(16) 0.0267(4) Uani 1 1 d .
C16 C 0.72362(16) 0.37454(6) 1.00432(16) 0.0272(4) Uani 1 1 d .
C11 C 0.61048(17) 0.39517(6) 1.00884(16) 0.0278(4) Uani 1 1 d .
C9 C 0.43118(17) 0.37063(6) 0.35647(16) 0.0283(4) Uani 1 1 d .
H9 H 0.507627 0.358266 0.357193 0.034 Uiso 1 1 calc R
C7 C 0.23877(18) 0.39592(7) 0.24460(16) 0.0319(4) Uani 1 1 d .
H7 H 0.186382 0.399556 0.172494 0.038 Uiso 1 1 calc R
C8 C 0.35094(18) 0.37718(7) 0.25036(16) 0.0319(4) Uani 1 1 d .
H8 H 0.374328 0.368584 0.181596 0.038 Uiso 1 1 calc R
C1 C 0.09011(17) 0.43183(7) 0.34515(18) 0.0330(4) Uani 1 1 d .
H1A H 0.036756 0.436744 0.274152 0.040 Uiso 1 1 calc R
C18 C 0.85720(17) 0.33609(7) 0.89880(17) 0.0321(4) Uani 1 1 d .
H18 H 0.873385 0.324009 0.830050 0.039 Uiso 1 1 calc R
C3 C 0.13641(16) 0.43879(7) 0.55322(18) 0.0311(4) Uani 1 1 d .
H3 H 0.113886 0.448738 0.621304 0.037 Uiso 1 1 calc R
C15 C 0.81500(18) 0.37204(7) 1.10817(17) 0.0327(4) Uani 1 1 d .
C2 C 0.05939(17) 0.44602(7) 0.44564(19) 0.0347(4) Uani 1 1 d .
H2 H -0.014438 0.460822 0.442488 0.042 Uiso 1 1 calc R
C19 C 0.94587(18) 0.33308(7) 1.00147(19) 0.0385(5) Uani 1 1 d .
H19 H 1.019528 0.318827 1.000025 0.046 Uiso 1 1 calc R
C20 C 0.92617(18) 0.35066(7) 1.10340(18) 0.0386(5) Uani 1 1 d .
H20 H 0.986664 0.348560 1.170692 0.046 Uiso 1 1 calc R
C12 C 0.5903(2) 0.41321(7) 1.11219(17) 0.0349(4) Uani 1 1 d .
H12 H 0.516151 0.426880 1.114747 0.042 Uiso 1 1 calc R
C00S C 0.49677(19) 0.26619(7) 0.53085(19) 0.0364(4) Uani 1 1 d .
H00A H 0.494654 0.274333 0.450041 0.044 Uiso 1 1 calc R
H00B H 0.422937 0.277095 0.552750 0.044 Uiso 1 1 calc R
C14 C 0.7901(2) 0.39092(8) 1.21162(17) 0.0394(5) Uani 1 1 d .
H14 H 0.849027 0.389692 1.280212 0.047 Uiso 1 1 calc R
C13 C 0.6814(2) 0.41084(8) 1.21247(18) 0.0409(5) Uani 1 1 d .
H13 H 0.667337 0.423210 1.281728 0.049 Uiso 1 1 calc R
C00V C 0.8033(2) 0.44247(7) 0.7026(2) 0.0433(5) Uani 1 1 d .
H00C H 0.871387 0.457596 0.679359 0.052 Uiso 1 1 calc R
H00D H 0.834656 0.420273 0.762469 0.052 Uiso 1 1 calc R
C00Z C 0.5753(2) 0.21133(7) 0.6719(2) 0.0460(5) Uani 1 1 d .
H00E H 0.518994 0.211713 0.724790 0.055 Uiso 1 1 calc R
H00F H 0.622236 0.183463 0.683502 0.055 Uiso 1 1 calc R
C01D C 0.7937(3) 0.29449(13) 0.4705(3) 0.0814(11) Uani 1 1 d .
H01A H 0.721944 0.297206 0.408514 0.098 Uiso 1 1 calc R
H01B H 0.788852 0.265960 0.510703 0.098 Uiso 1 1 calc R
C010 C 0.6563(2) 0.45831(8) 0.5450(2) 0.0451(5) Uani 1 1 d .
H01C H 0.584219 0.447188 0.491896 0.054 Uiso 1 1 calc R
H01D H 0.704102 0.476217 0.501134 0.054 Uiso 1 1 calc R
C012 C 0.5088(2) 0.21580(7) 0.5473(2) 0.0494(6) Uani 1 1 d .
H01E H 0.429561 0.201325 0.535337 0.059 Uiso 1 1 calc R
H01F H 0.555275 0.202599 0.494153 0.059 Uiso 1 1 calc R
C013 C 0.9023(2) 0.29524(9) 0.4215(3) 0.0523(6) Uani 1 1 d .
H01G H 0.885131 0.308352 0.343743 0.063 Uiso 1 1 calc R
H01H H 0.934099 0.264831 0.417127 0.063 Uiso 1 1 calc R
C014 C 0.6561(3) 0.25151(8) 0.6900(2) 0.0563(7) Uani 1 1 d .
H01I H 0.663073 0.263107 0.768742 0.068 Uiso 1 1 calc R
H01J H 0.736801 0.243479 0.678738 0.068 Uiso 1 1 calc R
C015 C 0.9118(2) 0.35506(9) 0.5580(2) 0.0511(6) Uani 1 1 d .
H01K H 0.949325 0.361367 0.638735 0.061 Uiso 1 1 calc R
H01L H 0.898987 0.383523 0.515574 0.061 Uiso 1 1 calc R
C016 C 0.7239(3) 0.47600(8) 0.7467(2) 0.0555(7) Uani 1 1 d .
H01M H 0.768987 0.503391 0.773558 0.067 Uiso 1 1 calc R
H01N H 0.691532 0.463332 0.810688 0.067 Uiso 1 1 calc R
C018 C 0.6220(2) 0.48595(8) 0.6421(3) 0.0577(7) Uani 1 1 d .
H01O H 0.543717 0.476516 0.656983 0.069 Uiso 1 1 calc R
H01P H 0.618627 0.518035 0.623150 0.069 Uiso 1 1 calc R
C019 C 0.9907(2) 0.32406(10) 0.5039(3) 0.0586(7) Uani 1 1 d .
H01Q H 1.042203 0.341216 0.462247 0.070 Uiso 1 1 calc R
H01R H 1.041847 0.305562 0.562984 0.070 Uiso 1 1 calc R
B1 B 0.44306(18) 0.38806(7) 0.66996(18) 0.0245(4) Uani 1 1 d .
B2 B 0.54516(18) 0.38061(7) 0.79835(18) 0.0256(4) Uani 1 1 d .
O5 O 0.26579(14) 0.43286(5) 0.89601(15) 0.0437(4) Uani 1 1 d .
C00Y C 0.1469(2) 0.41918(8) 0.9053(2) 0.0435(5) Uani 1 1 d .
H00G H 0.150732 0.394981 0.962162 0.052 Uiso 1 1 calc R
H00H H 0.101675 0.408464 0.830445 0.052 Uiso 1 1 calc R
C01C C 0.1543(3) 0.49868(10) 0.9058(3) 0.0737(9) Uani 1 1 d .
H01S H 0.154435 0.524802 0.956319 0.088 Uiso 1 1 calc R
H01T H 0.119364 0.507357 0.825940 0.088 Uiso 1 1 calc R
C01E C 0.2785(3) 0.48034(10) 0.9155(4) 0.0772(10) Uani 1 1 d .
H01U H 0.317835 0.494206 0.857637 0.093 Uiso 1 1 calc R
H01V H 0.327246 0.486370 0.992536 0.093 Uiso 1 1 calc R
C017 C 0.0871(2) 0.46050(9) 0.9438(3) 0.0553(6) Uani 1 1 d .
H01W H 0.001492 0.461722 0.906684 0.066 Uiso 1 1 calc R
H01X H 0.094479 0.460707 1.027935 0.066 Uiso 1 1 calc R
O4 O 0.1924(3) 0.23610(11) 0.3915(2) 0.1026(9) Uani 1 1 d .
C01A C 0.2375(3) 0.25973(9) 0.2150(3) 0.0628(7) Uani 1 1 d .
H01Y H 0.305020 0.279898 0.211718 0.075 Uiso 1 1 calc R
H H 0.179515 0.261234 0.141161 0.075 Uiso 1 1 calc R
C01B C 0.2818(3) 0.21171(10) 0.2410(3) 0.0641(8) Uani 1 1 d .
H01Z H 0.264941 0.193148 0.170993 0.077 Uiso 1 1 calc R
HA H 0.368533 0.211057 0.273527 0.077 Uiso 1 1 calc R
C01F C 0.2110(3) 0.19596(11) 0.3275(3) 0.0829(11) Uani 1 1 d .
H01 H 0.133784 0.183037 0.288758 0.099 Uiso 1 1 calc R
HB H 0.256214 0.173316 0.379121 0.099 Uiso 1 1 calc R
C01G C 0.1796(3) 0.27192(12) 0.3117(3) 0.0798(10) Uani 1 1 d .
H0AA H 0.217239 0.299052 0.349942 0.096 Uiso 1 1 calc R
HC H 0.093838 0.278165 0.282389 0.096 Uiso 1 1 calc R

loop_
_atom_site_aniso_label
_atom_site_aniso_U_11
_atom_site_aniso_U_22
_atom_site_aniso_U_33
_atom_site_aniso_U_23
_atom_site_aniso_U_13
_atom_site_aniso_U_12
Mg1 0.0197(3) 0.0253(3) 0.0253(3) 0.0004(2) 0.0035(2) 0.0012(2)
O3 0.0280(7) 0.0257(6) 0.0366(7) 0.0054(5) 0.0010(5) -0.0018(5)
O2 0.0250(6) 0.0346(7) 0.0392(7) -0.0079(6) 0.0108(6) -0.0033(5)
O1 0.0305(7) 0.0289(7) 0.0394(8) 0.0014(6) 0.0046(6) -0.0022(5)
N2 0.0192(7) 0.0249(7) 0.0265(7) 0.0008(6) 0.0020(6) 0.0016(5)
N1 0.0225(7) 0.0334(8) 0.0246(7) -0.0007(6) 0.0044(6) 0.0035(6)
N3 0.0214(7) 0.0297(8) 0.0237(7) 0.0005(6) 0.0014(6) 0.0012(6)
N4 0.0241(7) 0.0340(8) 0.0283(8) -0.0006(6) 0.0051(6) 0.0030(6)
C4 0.0194(8) 0.0236(8) 0.0311(9) 0.0015(7) 0.0030(7) -0.0013(6)
C10 0.0219(8) 0.0204(8) 0.0272(8) 0.0015(6) 0.0032(6) -0.0020(6)
C5 0.0210(8) 0.0200(8) 0.0287(9) 0.0014(6) 0.0027(7) -0.0027(6)
C6 0.0248(8) 0.0238(8) 0.0310(9) 0.0030(7) -0.0005(7) -0.0035(7)
C17 0.0240(8) 0.0271(9) 0.0272(9) 0.0034(7) 0.0012(7) -0.0040(7)
C16 0.0264(9) 0.0278(9) 0.0261(9) 0.0030(7) 0.0022(7) -0.0059(7)
C11 0.0295(9) 0.0265(9) 0.0268(9) 0.0017(7) 0.0044(7) -0.0056(7)
C9 0.0256(9) 0.0299(9) 0.0295(9) -0.0009(7) 0.0056(7) 0.0017(7)
C7 0.0332(10) 0.0322(10) 0.0264(9) 0.0033(7) -0.0033(7) -0.0038(8)
C8 0.0378(10) 0.0328(10) 0.0251(9) -0.0008(7) 0.0064(8) -0.0026(8)
C1 0.0241(9) 0.0327(10) 0.0374(10) 0.0065(8) -0.0055(7) -0.0009(7)
C18 0.0269(9) 0.0368(10) 0.0309(10) 0.0021(8) 0.0019(7) 0.0021(8)
C3 0.0226(9) 0.0332(10) 0.0376(10) -0.0004(8) 0.0063(7) 0.0033(7)
C15 0.0317(10) 0.0341(10) 0.0291(9) 0.0043(8) -0.0016(7) -0.0105(8)
C2 0.0216(9) 0.0316(10) 0.0490(12) 0.0028(8) 0.0025(8) 0.0045(7)
C19 0.0243(9) 0.0436(12) 0.0441(12) 0.0090(9) -0.0010(8) 0.0016(8)
C20 0.0304(10) 0.0453(12) 0.0338(10) 0.0083(9) -0.0081(8) -0.0081(9)
C12 0.0394(11) 0.0361(10) 0.0309(10) -0.0038(8) 0.0109(8) -0.0053(8)
C00S 0.0326(10) 0.0322(10) 0.0408(11) 0.0007(8) -0.0010(8) -0.0035(8)
C14 0.0450(12) 0.0450(12) 0.0239(9) 0.0008(8) -0.0029(8) -0.0170(10)
C13 0.0537(13) 0.0421(12) 0.0273(10) -0.0053(8) 0.0095(9) -0.0146(10)
C00V 0.0428(12) 0.0368(11) 0.0450(12) 0.0038(9) -0.0034(9) -0.0130(9)
C00Z 0.0557(14) 0.0302(11) 0.0493(13) 0.0086(9) 0.0045(11) 0.0001(10)
C01D 0.0593(17) 0.095(2) 0.101(2) -0.067(2) 0.0428(17) -0.0289(16)
C010 0.0409(12) 0.0405(12) 0.0497(13) 0.0182(10) -0.0001(10) -0.0070(9)
C012 0.0574(15) 0.0300(11) 0.0545(14) -0.0017(10) -0.0033(11) -0.0046(10)
C013 0.0511(14) 0.0442(13) 0.0695(17) -0.0124(12) 0.0308(13) 0.0007(11)
C014 0.0585(15) 0.0375(12) 0.0605(16) 0.0194(11) -0.0175(12) -0.0033(11)
C015 0.0298(11) 0.0588(15) 0.0689(16) -0.0236(12) 0.0202(11) -0.0122(10)
C016 0.0806(19) 0.0344(12) 0.0558(15) -0.0063(10) 0.0244(14) -0.0149(12)
C018 0.0450(13) 0.0250(11) 0.108(2) 0.0034(12) 0.0260(14) -0.0003(9)
C019 0.0302(11) 0.0685(17) 0.0796(19) -0.0186(14) 0.0173(12) 0.0035(11)
B1 0.0210(9) 0.0234(9) 0.0283(10) 0.0017(7) 0.0030(7) -0.0012(7)
B2 0.0238(9) 0.0256(10) 0.0267(10) 0.0019(8) 0.0034(7) -0.0023(7)
O5 0.0371(8) 0.0393(8) 0.0579(10) -0.0084(7) 0.0172(7) 0.0053(6)
C00Y 0.0451(12) 0.0423(12) 0.0469(12) -0.0083(10) 0.0184(10) -0.0023(10)
C01C 0.088(2) 0.0409(14) 0.103(3) 0.0060(15) 0.044(2) 0.0193(14)
C01E 0.0619(18) 0.0432(15) 0.137(3) -0.0245(17) 0.045(2) -0.0082(13)
C017 0.0433(13) 0.0570(15) 0.0673(17) -0.0135(13) 0.0154(12) 0.0084(11)
O4 0.120(2) 0.108(2) 0.0912(19) 0.0263(16) 0.0497(17) -0.0072(17)
C01A 0.0760(19) 0.0466(15) 0.0731(19) 0.0022(13) 0.0323(16) -0.0028(13)
C01B 0.0532(16) 0.0506(15) 0.086(2) -0.0079(14) 0.0094(15) 0.0049(12)
C01F 0.077(2) 0.0554(18) 0.105(3) 0.0313(19) -0.0095(19) -0.0199(16)
C01G 0.082(2) 0.074(2) 0.096(3) 0.0226(18) 0.047(2) 0.0250(18)

loop_
_atom_type_symbol
_atom_type_description
_atom_type_scat_dispersion_real
_atom_type_scat_dispersion_imag
_atom_type_scat_source
C C 0.0033 0.0016 'International Tables Vol C Tables 4.2.6.8 and 6.1.1.4'
H H 0.0000 0.0000 'International Tables Vol C Tables 4.2.6.8 and 6.1.1.4'
B B 0.0013 0.0007 'International Tables Vol C Tables 4.2.6.8 and 6.1.1.4'
Mg Mg 0.0486 0.0363 'International Tables Vol C Tables 4.2.6.8 and 6.1.1.4'
N N 0.0061 0.0033 'International Tables Vol C Tables 4.2.6.8 and 6.1.1.4'
O O 0.0106 0.0060 'International Tables Vol C Tables 4.2.6.8 and 6.1.1.4'

loop_
_geom_angle_atom_site_label_1
_geom_angle_atom_site_label_2
_geom_angle_atom_site_label_3
_geom_angle
O3 Mg1 O1 165.94(6)
O3 Mg1 B1 98.65(6)
O3 Mg1 B2 101.30(6)
O2 Mg1 O3 82.72(6)
O2 Mg1 O1 84.45(6)
O2 Mg1 B1 168.48(6)
O2 Mg1 B2 154.42(6)
O1 Mg1 B1 92.80(6)
O1 Mg1 B2 92.75(6)
N2 Mg1 O3 93.04(6)
N2 Mg1 O2 138.40(6)
N2 Mg1 O1 92.73(6)
N2 Mg1 B1 30.37(6)
N2 Mg1 B2 67.03(6)
N3 Mg1 O3 97.86(6)
N3 Mg1 O2 123.93(6)
N3 Mg1 O1 94.06(6)
N3 Mg1 N2 97.66(6)
N3 Mg1 B1 67.36(6)
N3 Mg1 B2 30.74(6)
B2 Mg1 B1 36.67(6)
C00S O3 Mg1 126.71(11)
C014 O3 Mg1 122.70(13)
C014 O3 C00S 109.16(16)
C01D O2 Mg1 125.32(14)
C01D O2 C015 108.43(17)
C015 O2 Mg1 125.44(12)
C00V O1 Mg1 120.14(12)
C00V O1 C010 103.41(16)
C010 O1 Mg1 123.38(12)
C10 N2 Mg1 137.68(12)
C10 N2 B1 119.38(15)
B1 N2 Mg1 102.83(11)
C4 N1 H1 118.6
C4 N1 B1 122.82(15)
B1 N1 H1 118.6
C17 N3 Mg1 137.12(12)
C17 N3 B2 119.73(16)
B2 N3 Mg1 102.36(11)
C11 N4 H4 118.6
C11 N4 B2 122.88(16)
B2 N4 H4 118.6
N1 C4 C5 117.25(15)
N1 C4 C3 122.59(17)
C3 C4 C5 120.15(17)
N2 C10 C5 121.20(16)
N2 C10 C9 121.17(16)
C9 C10 C5 117.62(16)
C4 C5 C10 120.41(16)
C4 C5 C6 118.78(16)
C6 C5 C10 120.78(16)
C7 C6 C5 118.43(17)
C7 C6 C1 122.48(17)
C1 C6 C5 119.05(17)
N3 C17 C16 120.73(16)
N3 C17 C18 121.67(17)
C18 C17 C16 117.59(16)
C11 C16 C17 120.42(16)
C11 C16 C15 119.03(17)
C15 C16 C17 120.56(17)
N4 C11 C16 117.60(16)
N4 C11 C12 122.02(18)
C12 C11 C16 120.37(18)
C10 C9 H9 119.4
C10 C9 C8 121.23(17)
C8 C9 H9 119.4
C6 C7 H7 119.8
C8 C7 C6 120.32(17)
C8 C7 H7 119.8
C9 C8 H8 119.2
C7 C8 C9 121.58(18)
C7 C8 H8 119.2
C6 C1 H1A 119.6
C2 C1 C6 120.80(18)
C2 C1 H1A 119.6
C17 C18 H18 119.2
C17 C18 C19 121.59(19)
C19 C18 H18 119.2
C4 C3 H3 119.9
C4 C3 C2 120.13(18)
C2 C3 H3 119.9
C20 C15 C16 118.63(19)
C20 C15 C14 122.87(19)
C14 C15 C16 118.49(19)
C1 C2 C3 121.06(18)
C1 C2 H2 119.5
C3 C2 H2 119.5
C18 C19 H19 119.5
C20 C19 C18 121.0(2)
C20 C19 H19 119.5
C15 C20 H20 119.7
C19 C20 C15 120.62(18)
C19 C20 H20 119.7
C11 C12 H12 120.2
C11 C12 C13 119.7(2)
C13 C12 H12 120.2
O3 C00S H00A 110.7
O3 C00S H00B 110.7
O3 C00S C012 105.21(17)
H00A C00S H00B 108.8
C012 C00S H00A 110.7
C012 C00S H00B 110.7
C15 C14 H14 119.6
C13 C14 C15 120.90(19)
C13 C14 H14 119.6
C12 C13 H13 119.2
C14 C13 C12 121.52(19)
C14 C13 H13 119.2
O1 C00V H00C 110.6
O1 C00V H00D 110.6
O1 C00V C016 105.65(19)
H00C C00V H00D 108.7
C016 C00V H00C 110.6
C016 C00V H00D 110.6
H00E C00Z H00F 109.0
C012 C00Z H00E 111.0
C012 C00Z H00F 111.0
C014 C00Z H00E 111.0
C014 C00Z H00F 111.0
C014 C00Z C012 103.72(19)
O2 C01D H01A 109.8
O2 C01D H01B 109.8
O2 C01D C013 109.2(2)
H01A C01D H01B 108.3
C013 C01D H01A 109.8
C013 C01D H01B 109.8
O1 C010 H01C 110.9
O1 C010 H01D 110.9
O1 C010 C018 104.36(19)
H01C C010 H01D 108.9
C018 C010 H01C 110.9
C018 C010 H01D 110.9
C00S C012 H01E 111.2
C00S C012 H01F 111.2
C00Z C012 C00S 103.03(18)
C00Z C012 H01E 111.2
C00Z C012 H01F 111.2
H01E C012 H01F 109.1
C01D C013 H01G 110.8
C01D C013 H01H 110.8
C01D C013 C019 104.7(2)
H01G C013 H01H 108.9
C019 C013 H01G 110.8
C019 C013 H01H 110.8
O3 C014 C00Z 107.28(19)
O3 C014 H01I 110.3
O3 C014 H01J 110.3
C00Z C014 H01I 110.3
C00Z C014 H01J 110.3
H01I C014 H01J 108.5
O2 C015 H01K 110.6
O2 C015 H01L 110.6
O2 C015 C019 105.89(19)
H01K C015 H01L 108.7
C019 C015 H01K 110.6
C019 C015 H01L 110.6
C00V C016 H01M 110.8
C00V C016 H01N 110.8
C00V C016 C018 104.7(2)
H01M C016 H01N 108.9
C018 C016 H01M 110.8
C018 C016 H01N 110.8
C010 C018 C016 103.61(19)
C010 C018 H01O 111.0
C010 C018 H01P 111.0
C016 C018 H01O 111.0
C016 C018 H01P 111.0
H01O C018 H01P 109.0
C013 C019 C015 104.25(19)
C013 C019 H01Q 110.9
C013 C019 H01R 110.9
C015 C019 H01Q 110.9
C015 C019 H01R 110.9
H01Q C019 H01R 108.9
N2 B1 Mg1 46.81(8)
N2 B1 N1 118.86(16)
N2 B1 B2 118.13(15)
N1 B1 Mg1 165.19(14)
N1 B1 B2 122.93(16)
B2 B1 Mg1 71.34(10)
N3 B2 Mg1 46.89(9)
N3 B2 N4 118.44(16)
N3 B2 B1 118.76(16)
N4 B2 Mg1 163.83(14)
N4 B2 B1 122.68(16)
B1 B2 Mg1 72.00(10)
C00Y O5 C01E 109.44(18)
O5 C00Y H00G 110.5
O5 C00Y H00H 110.5
O5 C00Y C017 106.06(19)
H00G C00Y H00H 108.7
C017 C00Y H00G 110.5
C017 C00Y H00H 110.5
H01S C01C H01T 109.1
C01E C01C H01S 111.1
C01E C01C H01T 111.1
C017 C01C H01S 111.1
C017 C01C H01T 111.1
C017 C01C C01E 103.3(2)
O5 C01E C01C 106.7(2)
O5 C01E H01U 110.4
O5 C01E H01V 110.4
C01C C01E H01U 110.4
C01C C01E H01V 110.4
H01U C01E H01V 108.6
C00Y C017 H01W 111.0
C00Y C017 H01X 111.0
C01C C017 C00Y 104.0(2)
C01C C017 H01W 111.0
C01C C017 H01X 111.0
H01W C017 H01X 109.0
C01G O4 C01F 106.3(3)
H01Y C01A H 108.9
C01B C01A H01Y 110.8
C01B C01A H 110.8
C01G C01A H01Y 110.8
C01G C01A H 110.8
C01G C01A C01B 104.8(3)
C01A C01B H01Z 111.1
C01A C01B HA 111.1
H01Z C01B HA 109.1
C01F C01B C01A 103.3(3)
C01F C01B H01Z 111.1
C01F C01B HA 111.1
O4 C01F C01B 104.6(2)
O4 C01F H01 110.8
O4 C01F HB 110.8
C01B C01F H01 110.8
C01B C01F HB 110.8
H01 C01F HB 108.9
O4 C01G C01A 109.2(3)
O4 C01G H0AA 109.8
O4 C01G HC 109.8
C01A C01G H0AA 109.8
C01A C01G HC 109.8
H0AA C01G HC 108.3

loop_
_geom_bond_atom_site_label_1
_geom_bond_atom_site_label_2
_geom_bond_distance
Mg1 O3 2.1031(14)
Mg1 O2 2.0851(14)
Mg1 O1 2.1765(14)
Mg1 N2 2.0314(15)
Mg1 N3 2.0228(16)
Mg1 B1 2.717(2)
Mg1 B2 2.706(2)
O3 C00S 1.440(2)
O3 C014 1.433(2)
O2 C01D 1.433(3)
O2 C015 1.440(2)
O1 C00V 1.428(3)
O1 C010 1.446(3)
N2 C10 1.368(2)
N2 B1 1.409(3)
N1 H1 0.8600
N1 C4 1.377(2)
N1 B1 1.431(2)
N3 C17 1.372(2)
N3 B2 1.416(2)
N4 H4 0.8600
N4 C11 1.372(2)
N4 B2 1.426(3)
C4 C5 1.415(3)
C4 C3 1.385(2)
C10 C5 1.433(2)
C10 C9 1.382(3)
C5 C6 1.418(2)
C6 C7 1.403(3)
C6 C1 1.409(3)
C17 C16 1.428(3)
C17 C18 1.388(3)
C16 C11 1.418(3)
C16 C15 1.422(3)
C11 C12 1.380(3)
C9 H9 0.9300
C9 C8 1.389(3)
C7 H7 0.9300
C7 C8 1.363(3)
C8 H8 0.9300
C1 H1A 0.9300
C1 C2 1.356(3)
C18 H18 0.9300
C18 C19 1.396(3)
C3 H3 0.9300
C3 C2 1.389(3)
C15 C20 1.408(3)
C15 C14 1.410(3)
C2 H2 0.9300
C19 H19 0.9300
C19 C20 1.358(3)
C20 H20 0.9300
C12 H12 0.9300
C12 C13 1.390(3)
C00S H00A 0.9700
C00S H00B 0.9700
C00S C012 1.500(3)
C14 H14 0.9300
C14 C13 1.355(3)
C13 H13 0.9300
C00V H00C 0.9700
C00V H00D 0.9700
C00V C016 1.490(4)
C00Z H00E 0.9700
C00Z H00F 0.9700
C00Z C012 1.500(3)
C00Z C014 1.480(3)
C01D H01A 0.9700
C01D H01B 0.9700
C01D C013 1.448(4)
C010 H01C 0.9700
C010 H01D 0.9700
C010 C018 1.509(4)
C012 H01E 0.9700
C012 H01F 0.9700
C013 H01G 0.9700
C013 H01H 0.9700
C013 C019 1.498(4)
C014 H01I 0.9700
C014 H01J 0.9700
C015 H01K 0.9700
C015 H01L 0.9700
C015 C019 1.498(3)
C016 H01M 0.9700
C016 H01N 0.9700
C016 C018 1.523(4)
C018 H01O 0.9700
C018 H01P 0.9700
C019 H01Q 0.9700
C019 H01R 0.9700
B1 B2 1.706(3)
O5 C00Y 1.418(3)
O5 C01E 1.420(3)
C00Y H00G 0.9700
C00Y H00H 0.9700
C00Y C017 1.503(3)
C01C H01S 0.9700
C01C H01T 0.9700
C01C C01E 1.476(4)
C01C C017 1.473(4)
C01E H01U 0.9700
C01E H01V 0.9700
C017 H01W 0.9700
C017 H01X 0.9700
O4 C01F 1.438(5)
O4 C01G 1.397(4)
C01A H01Y 0.9700
C01A H 0.9700
C01A C01B 1.510(4)
C01A C01G 1.458(4)
C01B H01Z 0.9700
C01B HA 0.9700
C01B C01F 1.482(5)
C01F H01 0.9700
C01F HB 0.9700
C01G H0AA 0.9700
C01G HC 0.9700
